data_4120920
loop_
_publ_author_name
'KaKing Yan'
'Juan J. Duchimaza Heredia'
'Arkady Ellern'
'Mark S. Gordon'
'Aaron D. Sadow'

_publ_contact_author_address
;Department of Chemistry
1605 Gilman Hall
Iowa State University
Ames IA 50011
;
_publ_contact_author_email sadow@iastate.edu
_publ_contact_author_fax +515-294-0105
_publ_contact_author_name 'Aaron D. Sadow'
_publ_contact_author_phone +515-294-8069
_publ_section_title
;
 Lewis Base Mediated \b-Elimination and Lewis Acid Mediated Insertion
 Reactions of Disilazido Zirconium Compounds
;
_journal_name_full 'Journal of the American Chemical Society'
_journal_page_first 15225
_journal_page_last 15237
_journal_paper_doi 10.1021/ja407950e
_journal_volume 135
_journal_year 2013
_chemical_formula_sum 'C32 H25 B F15 N Si2 Zr'
_chemical_formula_weight 866.74
_space_group_IT_number 4
_symmetry_cell_setting monoclinic
_symmetry_space_group_name_Hall 'P 2yb'
_symmetry_space_group_name_H-M 'P 1 21 1'
_atom_sites_solution_hydrogens geom
_atom_sites_solution_primary direct
_atom_sites_solution_secondary difmap
_audit_creation_method 'APEX2 v2009.11-0'
_cell_angle_alpha 90
_cell_angle_beta 107.0400(10)
_cell_angle_gamma 90
_cell_formula_units_Z 2
_cell_length_a 9.3341(4)
_cell_length_b 18.7764(8)
_cell_length_c 10.4687(4)
_cell_measurement_reflns_used 8980
_cell_measurement_temperature 173.(2)
_cell_measurement_theta_max 27.8502
_cell_measurement_theta_min 2.2821
_cell_volume 1754.21(13)
_computing_cell_refinement 'SAINT V7.66A (Bruker AXS, 2009)'
_computing_data_collection 'APEX2 Suite (Bruker AXS, 2009)'
_computing_data_reduction 'SAINT V7.66A (Bruker AXS, 2009)'
_computing_molecular_graphics 'XSHELL (Bruker AXS, 2007)'
_computing_publication_material 'APEX2 Suite (Bruker AXS, 2009)'
_computing_structure_refinement 'SHELXL-97 (Sheldrick, 2008)'
_computing_structure_solution 'SHELXS-97 (Sheldrick, 2008)'
_diffrn_ambient_temperature 173.(2)
_diffrn_detector_area_resol_mean 8.3333
_diffrn_measured_fraction_theta_full 0.998
_diffrn_measured_fraction_theta_max 0.998
_diffrn_measurement_device_type ' BRUKER APEX2 CCD Diffractometer'
_diffrn_measurement_method '\w scan'
_diffrn_radiation_monochromator graphite
_diffrn_radiation_type MoK\a
_diffrn_radiation_wavelength 0.71073
_diffrn_reflns_av_R_equivalents 0.0197
_diffrn_reflns_av_sigmaI/netI 0.0302
_diffrn_reflns_limit_h_max 12
_diffrn_reflns_limit_h_min -12
_diffrn_reflns_limit_k_max 24
_diffrn_reflns_limit_k_min -25
_diffrn_reflns_limit_l_max 13
_diffrn_reflns_limit_l_min -13
_diffrn_reflns_number 17973
_diffrn_reflns_theta_full 28.30
_diffrn_reflns_theta_max 28.30
_diffrn_reflns_theta_min 2.03
_exptl_absorpt_coefficient_mu 0.487
_exptl_absorpt_correction_T_max 0.93
_exptl_absorpt_correction_T_min 0.83
_exptl_absorpt_correction_type multi-scan
_exptl_absorpt_process_details 'SADABS V2008/1 (Bruker AXS)'
_exptl_crystal_colour colourless
_exptl_crystal_density_diffrn 1.641
_exptl_crystal_description block
_exptl_crystal_F_000 864
_exptl_crystal_size_max 0.18
_exptl_crystal_size_mid 0.17
_exptl_crystal_size_min 0.14
_refine_diff_density_max 0.435
_refine_diff_density_min -0.298
_refine_ls_abs_structure_details 'Flack H D (1983), Acta Cryst. A39, 876-881'
_refine_ls_abs_structure_Flack 0.00(2)
_refine_ls_extinction_method none
_refine_ls_goodness_of_fit_ref 1.034
_refine_ls_hydrogen_treatment mixed
_refine_ls_matrix_type full
_refine_ls_number_parameters 485
_refine_ls_number_reflns 8606
_refine_ls_number_restraints 41
_refine_ls_restrained_S_all 1.051
_refine_ls_R_factor_all 0.0352
_refine_ls_R_factor_gt 0.0320
_refine_ls_shift/su_max 0.001
_refine_ls_shift/su_mean 0.000
_refine_ls_structure_factor_coef Fsqd
_refine_ls_weighting_details 'calc w=1/[\s^2^(Fo^2^)+(0.0522P)^2^+0.2369P] where P=(Fo^2^+2Fc^2^)/3'
_refine_ls_weighting_scheme calc
_refine_ls_wR_factor_gt 0.0827
_refine_ls_wR_factor_ref 0.0847
_reflns_number_gt 8045
_reflns_number_total 8606
_reflns_threshold_expression >2sigma(I)
_cod_data_source_file ja407950e_si_002.cif
_cod_data_source_block 2-Cp2ZrNSiHMe2
_cod_database_code 4120920

loop_
_symmetry_equiv_pos_as_xyz
'x, y, z'
'-x, y+1/2, -z'

loop_
_atom_site_type_symbol
_atom_site_label
_atom_site_fract_x
_atom_site_fract_y
_atom_site_fract_z
_atom_site_U_iso_or_equiv
_atom_site_adp_type
_atom_site_calc_flag
_atom_site_refinement_flags
_atom_site_occupancy
Zr Zr1 0.10970(2) 0.24766(13) 0.61555(2) 0.03063(6) Uani d . 1
Si Si1 0.37432(9) 0.30797(4) 0.79774(6) 0.03757(16) Uani d . 1
Si Si2 0.19961(8) 0.37161(4) 0.49800(6) 0.03359(14) Uani d . 1
B B1 0.8788(2) 0.52514(17) 1.0407(2) 0.0342(5) Uani d . 1
C C1 0.5627(4) 0.26864(18) 0.8231(4) 0.0554(8) Uani d . 1
H H1A 0.5603 0.2363 0.749 0.083 Uiso calc R 1
H H1B 0.5919 0.2421 0.9074 0.083 Uiso calc R 1
H H1C 0.6354 0.3067 0.8262 0.083 Uiso calc R 1
C C2 0.3678(4) 0.3695(2) 0.9349(2) 0.0568(8) Uani d . 1
H H2A 0.4307 0.4112 0.9339 0.085 Uiso calc R 1
H H2B 0.405 0.3449 1.0208 0.085 Uiso calc R 1
H H2C 0.2642 0.3849 0.9222 0.085 Uiso calc R 1
C C3 0.2993(4) 0.3675(2) 0.3695(2) 0.0502(7) Uani d . 1
H H3A 0.3686 0.4079 0.381 0.075 Uiso calc R 1
H H3B 0.2264 0.3697 0.2805 0.075 Uiso calc R 1
H H3C 0.3557 0.3229 0.3788 0.075 Uiso calc R 1
C C4 0.1028(4) 0.45700(16) 0.4991(2) 0.0472(7) Uani d . 1
H H4A 0.0532 0.4563 0.5695 0.071 Uiso calc R 1
H H4B 0.0279 0.4643 0.4123 0.071 Uiso calc R 1
H H4C 0.176 0.4959 0.5159 0.071 Uiso calc R 1
C C5 -0.1324(4) 0.3120(2) 0.5934(4) 0.0755(13) Uani d U 1
H H5 -0.1809 0.3467 0.5213 0.091 Uiso calc R 1
C C6 -0.0421(4) 0.3291(2) 0.7156(4) 0.0566(9) Uani d U 1
H H6 -0.0126 0.3787 0.7471 0.068 Uiso calc R 1
C C7 -0.0135(5) 0.2725(2) 0.7915(4) 0.0755(13) Uani d U 1
H H7 0.0391 0.273 0.8896 0.091 Uiso calc R 1
C C8 -0.0817(8) 0.2154(2) 0.7231(9) 0.119(2) Uani d U 1
H H8 -0.0918 0.1678 0.7626 0.143 Uiso calc R 1
C C9 -0.1629(5) 0.2384(4) 0.5906(7) 0.113(2) Uani d U 1
H H9 -0.2403 0.2113 0.5213 0.136 Uiso calc R 1
C C10 0.1060(4) 0.11625(16) 0.5892(2) 0.0455(7) Uani d . 1
H H10 0.0573 0.0818 0.6362 0.055 Uiso calc R 1
C C11 0.2567(4) 0.13551(16) 0.6297(4) 0.0474(7) Uani d . 1
H H11 0.3334 0.1175 0.7115 0.057 Uiso calc R 1
C C12 0.2868(4) 0.17523(18) 0.5288(4) 0.0515(8) Uani d . 1
H H12 0.3884 0.1907 0.526 0.062 Uiso calc R 1
C C13 0.1529(4) 0.18082(18) 0.4226(2) 0.0543(8) Uani d . 1
H H13 0.1433 0.2007 0.3318 0.065 Uiso calc R 1
C C14 0.0409(4) 0.14443(18) 0.4611(2) 0.0508(7) Uani d . 1
H H14 -0.0619 0.1334 0.4018 0.061 Uiso calc R 1
C C15 1.0474(2) 0.53890(14) 1.0266(2) 0.0364(5) Uani d . 1
C C16 1.0881(2) 0.5468(2) 0.9098(2) 0.0434(7) Uani d . 1
C C17 1.2272(2) 0.56724(18) 0.9059(2) 0.0446(7) Uani d . 1
C C18 1.3376(2) 0.58014(17) 1.0229(2) 0.0421(5) Uani d . 1
C C19 1.3072(2) 0.56937(17) 1.1422(2) 0.0392(5) Uani d . 1
C C20 1.1663(2) 0.54928(13) 1.1406(2) 0.0350(5) Uani d . 1
C C21 0.8542(2) 0.44482(16) 1.0919(2) 0.0359(5) Uani d . 1
C C22 0.9353(2) 0.38474(18) 1.0820(2) 0.0421(5) Uani d . 1
C C23 0.9133(4) 0.31875(17) 1.1300(2) 0.0473(7) Uani d . 1
C C24 0.8058(4) 0.31022(18) 1.1913(2) 0.0488(7) Uani d . 1
C C25 0.7206(2) 0.3670(2) 1.2068(2) 0.0483(7) Uani d . 1
C C26 0.7463(2) 0.43317(17) 1.1552(2) 0.0410(5) Uani d . 1
C C27 0.7491(2) 0.54743(13) 0.9030(2) 0.0347(5) Uani d . 1
C C28 0.6742(2) 0.50172(17) 0.8048(2) 0.0433(5) Uani d . 1
C C29 0.5635(4) 0.5216(2) 0.6923(2) 0.0535(8) Uani d . 1
C C30 0.5225(2) 0.5914(2) 0.6749(2) 0.0514(8) Uani d . 1
C C31 0.5906(4) 0.6400(2) 0.7670(4) 0.0552(9) Uani d . 1
C C32 0.7051(4) 0.61728(17) 0.8816(2) 0.0442(5) Uani d . 1
F F1 0.9869(2) 0.53358(16) 0.78964(18) 0.0693(5) Uani d . 1
F F2 1.2584(2) 0.57587(14) 0.7895(2) 0.0685(7) Uani d . 1
F F3 1.4742(2) 0.60221(12) 1.0234(2) 0.0616(5) Uani d . 1
F F4 1.4142(2) 0.58061(12) 1.2582(2) 0.0627(5) Uani d . 1
F F5 1.1440(2) 0.54073(11) 1.26217(16) 0.0476(4) Uani d . 1
F F6 1.0468(2) 0.38913(11) 1.0233(2) 0.0583(5) Uani d . 1
F F7 0.9984(2) 0.26276(11) 1.1164(2) 0.0725(5) Uani d . 1
F F8 0.7797(2) 0.24542(14) 1.2355(2) 0.0738(5) Uani d . 1
F F9 0.6145(2) 0.35971(13) 1.2686(2) 0.0704(5) Uani d . 1
F F10 0.6585(2) 0.48713(12) 1.1726(2) 0.0593(5) Uani d . 1
F F11 0.7110(2) 0.43159(11) 0.8129(2) 0.0688(7) Uani d . 1
F F12 0.4950(2) 0.47345(14) 0.5991(2) 0.0880(8) Uani d . 1
F F13 0.4116(2) 0.61159(17) 0.5657(2) 0.0805(8) Uani d . 1
F F14 0.5528(4) 0.70878(12) 0.7514(2) 0.0928(9) Uani d . 1
F F15 0.7680(2) 0.66859(11) 0.9694(2) 0.0711(5) Uani d . 1
N N1 0.2778(2) 0.33244(12) 0.6440(2) 0.0356(5) Uani d . 1
H H1S 0.263(3) 0.238(2) 0.805(3) 0.043(8) Uiso d . 1
H H2S 0.075(4) 0.315(2) 0.454(3) 0.045(9) Uiso d . 1
H H1 0.858(3) 0.5648(16) 1.123(3) 0.035(8) Uiso d . 1

loop_
_atom_site_aniso_label
_atom_site_aniso_U_11
_atom_site_aniso_U_22
_atom_site_aniso_U_33
_atom_site_aniso_U_12
_atom_site_aniso_U_13
_atom_site_aniso_U_23
Zr1 0.03481(11) 0.02956(10) 0.02867(10) 0.00133(11) 0.01109(8) -0.00072(10)
Si1 0.0391(4) 0.0372(4) 0.0315(2) 0.0027(2) 0.0027(2) 0.0004(2)
Si2 0.0387(4) 0.0330(2) 0.0296(2) 0.0011(2) 0.0109(2) 0.0024(2)
B1 0.0306(13) 0.0403(15) 0.0329(13) -0.0059(11) 0.0114(11) -0.0041(11)
C1 0.0438(16) 0.048(2) 0.065(2) 0.0055(11) 0.0016(14) 0.0021(14)
C2 0.057(2) 0.069(2) 0.0396(16) -0.0052(16) 0.0059(14) -0.0177(15)
C3 0.0548(18) 0.061(2) 0.0406(15) -0.0077(15) 0.0236(14) -0.0039(14)
C4 0.0586(18) 0.0391(15) 0.0466(16) 0.0105(13) 0.0198(14) 0.0124(13)
C5 0.0379(17) 0.126(4) 0.065(2) 0.029(2) 0.0184(16) 0.002(2)
C6 0.054(2) 0.058(2) 0.067(2) 0.0110(15) 0.0322(17) -0.0107(16)
C7 0.101(3) 0.084(3) 0.063(2) 0.034(2) 0.059(2) 0.016(2)
C8 0.152(5) 0.056(3) 0.217(6) 0.005(3) 0.161(5) 0.015(4)
C9 0.047(2) 0.146(5) 0.167(5) -0.044(3) 0.063(3) -0.109(4)
C10 0.0551(17) 0.0293(13) 0.0544(17) -0.0029(11) 0.0194(14) -0.0068(11)
C11 0.0498(17) 0.0356(16) 0.0550(18) 0.0128(13) 0.0128(14) -0.0059(13)
C12 0.0491(16) 0.0435(16) 0.069(2) 0.0045(13) 0.0289(15) -0.0160(15)
C13 0.085(2) 0.0446(16) 0.0405(15) 0.0098(16) 0.0297(16) -0.0073(13)
C14 0.0556(18) 0.0458(16) 0.0449(16) 0.0008(14) 0.0054(14) -0.0184(13)
C15 0.0337(11) 0.0395(13) 0.0387(13) -0.0038(10) 0.0149(11) 0.0000(11)
C16 0.0336(14) 0.0594(18) 0.0363(14) 0.0002(13) 0.0090(11) 0.0007(13)
C17 0.0397(15) 0.0604(18) 0.0412(15) 0.0077(13) 0.0235(13) 0.0114(14)
C18 0.0318(13) 0.0467(15) 0.0516(16) 0.0016(11) 0.0179(11) 0.0072(11)
C19 0.0333(13) 0.0417(15) 0.0402(15) -0.0032(11) 0.0069(11) 0.0005(11)
C20 0.0364(13) 0.0348(13) 0.0364(13) 0.0006(10) 0.0145(10) 0.0047(10)
C21 0.0325(13) 0.0464(15) 0.0280(11) -0.0060(11) 0.0075(10) 0.0036(10)
C22 0.0448(15) 0.0524(16) 0.0296(11) 0.0000(11) 0.0118(11) -0.0019(11)
C23 0.0557(18) 0.0472(16) 0.0358(14) 0.0039(13) 0.0081(13) 0.0000(11)
C24 0.0512(17) 0.0501(17) 0.0369(15) -0.0089(14) 0.0003(13) 0.0123(13)
C25 0.0360(14) 0.066(2) 0.0404(15) -0.0127(14) 0.0076(11) 0.0090(14)
C26 0.0268(11) 0.0563(17) 0.0370(15) -0.0021(11) 0.0049(11) 0.0030(13)
C27 0.0279(11) 0.0389(13) 0.0398(13) -0.0051(10) 0.0140(10) 0.0018(11)
C28 0.0373(14) 0.0439(15) 0.0465(16) -0.0040(11) 0.0087(11) -0.0019(13)
C29 0.0439(16) 0.062(2) 0.0509(17) -0.0109(14) 0.0074(14) 0.0066(15)
C30 0.0309(13) 0.073(2) 0.0514(17) 0.0034(14) 0.0136(13) 0.0218(16)
C31 0.057(2) 0.0488(17) 0.074(2) 0.0126(15) 0.0415(18) 0.0233(17)
C32 0.0501(16) 0.0408(14) 0.0506(16) -0.0074(11) 0.0286(14) -0.0004(11)
F1 0.0414(10) 0.131(2) 0.0344(9) -0.0054(11) 0.0093(8) -0.0080(11)
F2 0.0446(10) 0.125(2) 0.0437(11) 0.0102(11) 0.0252(9) 0.0171(11)
F3 0.0352(9) 0.0828(14) 0.0714(13) -0.0098(9) 0.0228(9) 0.0111(11)
F4 0.0395(9) 0.0931(16) 0.0483(11) -0.0117(10) 0.0018(8) -0.0066(10)
F5 0.0427(9) 0.0676(11) 0.0344(8) -0.0013(8) 0.0143(7) 0.0059(8)
F6 0.0716(13) 0.0569(11) 0.0616(11) 0.0094(10) 0.0434(11) 0.0001(9)
F7 0.0983(16) 0.0511(15) 0.0761(14) 0.0183(11) 0.0382(11) 0.0121(10)
F8 0.0831(13) 0.0608(11) 0.0742(11) -0.0030(14) 0.0178(11) 0.0333(13)
F9 0.0524(11) 0.0903(17) 0.0769(15) -0.0059(11) 0.0321(11) 0.0251(11)
F10 0.0451(10) 0.0636(11) 0.0792(14) 0.0052(9) 0.0339(10) 0.0089(11)
F11 0.0920(17) 0.0424(11) 0.0533(11) 0.0029(11) -0.0076(11) -0.0083(9)
F12 0.0890(18) 0.095(2) 0.0531(13) -0.0263(15) -0.0213(11) -0.0032(11)
F13 0.0491(11) 0.116(2) 0.0691(14) 0.0135(11) 0.0057(10) 0.0439(14)
F14 0.120(2) 0.0574(14) 0.113(2) 0.0334(14) 0.0525(18) 0.0356(14)
F15 0.0999(17) 0.0384(10) 0.0779(15) -0.0103(10) 0.0307(13) -0.0098(10)
N1 0.0400(11) 0.0327(11) 0.0320(11) -0.0016(9) 0.0070(9) 0.0009(9)

loop_
_atom_type_symbol
_atom_type_description
_atom_type_scat_dispersion_real
_atom_type_scat_dispersion_imag
_atom_type_scat_source
C C 0.0033 0.0016 'International Tables Vol C Tables 4.2.6.8 and 6.1.1.4'
H H 0.0000 0.0000 'International Tables Vol C Tables 4.2.6.8 and 6.1.1.4'
N N 0.0061 0.0033 'International Tables Vol C Tables 4.2.6.8 and 6.1.1.4'
B B 0.0013 0.0007 'International Tables Vol C Tables 4.2.6.8 and 6.1.1.4'
F F 0.0171 0.0103 'International Tables Vol C Tables 4.2.6.8 and 6.1.1.4'
Si Si 0.0817 0.0704 'International Tables Vol C Tables 4.2.6.8 and 6.1.1.4'
Zr Zr -2.9673 0.5597 'International Tables Vol C Tables 4.2.6.8 and 6.1.1.4'

loop_
_geom_angle_atom_site_label_1
_geom_angle_atom_site_label_2
_geom_angle_atom_site_label_3
_geom_angle
N1 Zr1 C8 134.9(2)
N1 Zr1 C10 136.28(10)
C8 Zr1 C10 79.45(15)
N1 Zr1 C7 103.36(15)
C8 Zr1 C7 31.6(2)
C10 Zr1 C7 105.94(14)
N1 Zr1 C9 137.27(18)
C8 Zr1 C9 33.9(2)
C10 Zr1 C9 86.44(18)
C7 Zr1 C9 53.80(18)
N1 Zr1 C14 133.84(11)
C8 Zr1 C14 91.3(2)
C10 Zr1 C14 32.82(11)
C7 Zr1 C14 122.77(17)
C9 Zr1 C14 79.37(14)
N1 Zr1 C11 104.21(11)
C8 Zr1 C11 103.08(16)
C10 Zr1 C11 32.51(11)
C7 Zr1 C11 118.72(13)
C9 Zr1 C11 118.4(2)
C14 Zr1 C11 54.04(11)
N1 Zr1 C12 85.50(10)
C8 Zr1 C12 132.77(15)
C10 Zr1 C12 53.82(11)
C7 Zr1 C12 150.20(14)
C9 Zr1 C12 133.38(14)
C14 Zr1 C12 54.08(11)
C11 Zr1 C12 32.21(12)
N1 Zr1 C13 101.25(11)
C8 Zr1 C13 123.8(2)
C10 Zr1 C13 54.09(11)
C7 Zr1 C13 155.39(16)
C9 Zr1 C13 106.34(14)
C14 Zr1 C13 32.63(12)
C11 Zr1 C13 53.85(12)
C12 Zr1 C13 32.70(12)
N1 Zr1 C5 104.60(15)
C8 Zr1 C5 53.4(2)
C10 Zr1 C5 118.99(15)
C7 Zr1 C5 51.61(15)
C9 Zr1 C5 32.8(2)
C14 Zr1 C5 105.13(15)
C11 Zr1 C5 151.12(16)
C12 Zr1 C5 153.89(13)
C13 Zr1 C5 121.24(14)
N1 Zr1 C6 88.29(11)
C8 Zr1 C6 51.89(16)
C10 Zr1 C6 131.31(12)
C7 Zr1 C6 30.31(14)
C9 Zr1 C6 53.26(14)
C14 Zr1 C6 132.55(12)
C11 Zr1 C6 148.95(13)
C12 Zr1 C6 173.37(13)
C13 Zr1 C6 152.05(13)
C5 Zr1 C6 31.13(14)
N1 Zr1 H1S 70.7(9)
C8 Zr1 H1S 86.0(8)
C10 Zr1 H1S 90.2(10)
C7 Zr1 H1S 69.4(8)
C9 Zr1 H1S 119.3(8)
C14 Zr1 H1S 121.7(10)
C11 Zr1 H1S 70.1(9)
C12 Zr1 H1S 87.5(9)
C13 Zr1 H1S 119.7(9)
C5 Zr1 H1S 118.5(9)
C6 Zr1 H1S 88.2(9)
N1 Zr1 H2S 66.3(10)
C8 Zr1 H2S 124.7(10)
C10 Zr1 H2S 121.8(10)
C7 Zr1 H2S 119.8(10)
C9 Zr1 H2S 92.7(10)
C14 Zr1 H2S 89.9(10)
C11 Zr1 H2S 121.3(10)
C12 Zr1 H2S 89.9(10)
C13 Zr1 H2S 70.8(10)
C5 Zr1 H2S 73.0(10)
C6 Zr1 H2S 89.7(10)
H1S Zr1 H2S 137.0(13)
N1 Si1 C1 118.10(16)
N1 Si1 C2 116.43(16)
C1 Si1 C2 112.46(17)
N1 Si1 H1S 95.3(10)
C1 Si1 H1S 104.8(11)
C2 Si1 H1S 106.7(10)
N1 Si2 C4 117.66(13)
N1 Si2 C3 118.20(15)
C4 Si2 C3 113.13(15)
N1 Si2 H2S 93.3(13)
C4 Si2 H2S 105.8(13)
C3 Si2 H2S 104.7(13)
C27 B1 C21 112.5(2)
C27 B1 C15 111.1(2)
C21 B1 C15 113.8(2)
C27 B1 H1 103.9(15)
C21 B1 H1 105.5(15)
C15 B1 H1 109.3(15)
Si1 C1 H1A 109.5
Si1 C1 H1B 109.5
H1A C1 H1B 109.5
Si1 C1 H1C 109.5
H1A C1 H1C 109.5
H1B C1 H1C 109.5
Si1 C2 H2A 109.5
Si1 C2 H2B 109.5
H2A C2 H2B 109.5
Si1 C2 H2C 109.5
H2A C2 H2C 109.5
H2B C2 H2C 109.5
Si2 C3 H3A 109.5
Si2 C3 H3B 109.5
H3A C3 H3B 109.5
Si2 C3 H3C 109.5
H3A C3 H3C 109.5
H3B C3 H3C 109.5
Si2 C4 H4A 109.5
Si2 C4 H4B 109.5
H4A C4 H4B 109.5
Si2 C4 H4C 109.5
H4A C4 H4C 109.5
H4B C4 H4C 109.5
C6 C5 C9 108.7(5)
C6 C5 Zr1 74.5(2)
C9 C5 Zr1 72.6(2)
C6 C5 H5 125.4
C9 C5 H5 125.4
Zr1 C5 H5 125.4
C7 C6 C5 110.0(4)
C7 C6 Zr1 73.6(2)
C5 C6 Zr1 74.4(2)
C7 C6 H6 124.8
C5 C6 H6 124.8
Zr1 C6 H6 124.8
C6 C7 C8 110.2(5)
C6 C7 Zr1 76.0(2)
C8 C7 Zr1 72.8(2)
C6 C7 H7 124.6
C8 C7 H7 124.6
Zr1 C7 H7 124.6
C7 C8 C9 108.0(5)
C7 C8 Zr1 75.6(3)
C9 C8 Zr1 74.4(2)
C7 C8 H8 125.5
C9 C8 H8 125.5
Zr1 C8 H8 125.5
C5 C9 C8 103.2(4)
C5 C9 Zr1 74.6(2)
C8 C9 Zr1 71.7(3)
C5 C9 H9 127.7
C8 C9 H9 127.7
Zr1 C9 H9 127.7
C11 C10 C14 108.0(3)
C11 C10 Zr1 74.22(17)
C14 C10 Zr1 73.72(18)
C11 C10 H10 125.6
C14 C10 H10 125.6
Zr1 C10 H10 125.6
C12 C11 C10 108.6(3)
C12 C11 Zr1 74.43(18)
C10 C11 Zr1 73.27(17)
C12 C11 H11 125.4
C10 C11 H11 125.4
Zr1 C11 H11 125.4
C11 C12 C13 108.0(3)
C11 C12 Zr1 73.36(17)
C13 C12 Zr1 73.71(17)
C11 C12 H12 125.7
C13 C12 H12 125.7
Zr1 C12 H12 125.7
C14 C13 C12 107.4(3)
C14 C13 Zr1 72.74(17)
C12 C13 Zr1 73.58(17)
C14 C13 H13 126.0
C12 C13 H13 126.0
Zr1 C13 H13 126.0
C13 C14 C10 107.9(3)
C13 C14 Zr1 74.63(18)
C10 C14 Zr1 73.46(17)
C13 C14 H14 125.7
C10 C14 H14 125.7
Zr1 C14 H14 125.7
C20 C15 C16 112.7(2)
C20 C15 B1 119.4(2)
C16 C15 B1 127.7(2)
F1 C16 C17 115.7(3)
F1 C16 C15 120.0(3)
C17 C16 C15 124.3(3)
F2 C17 C16 121.4(3)
F2 C17 C18 118.9(3)
C16 C17 C18 119.7(3)
F3 C18 C17 121.6(3)
F3 C18 C19 119.5(3)
C17 C18 C19 118.9(3)
F4 C19 C20 120.8(3)
F4 C19 C18 120.1(3)
C20 C19 C18 119.0(3)
F5 C20 C19 115.7(3)
F5 C20 C15 119.1(2)
C19 C20 C15 125.2(3)
C26 C21 C22 113.7(3)
C26 C21 B1 119.8(3)
C22 C21 B1 126.5(2)
F6 C22 C23 115.9(3)
F6 C22 C21 119.7(3)
C23 C22 C21 124.4(3)
C24 C23 F7 120.0(3)
C24 C23 C22 119.5(3)
F7 C23 C22 120.6(3)
F8 C24 C23 120.3(3)
F8 C24 C25 119.5(3)
C23 C24 C25 120.2(3)
F9 C25 C24 121.0(3)
F9 C25 C26 120.7(3)
C24 C25 C26 118.3(3)
F10 C26 C21 120.4(3)
F10 C26 C25 115.7(3)
C21 C26 C25 124.0(3)
C28 C27 C32 114.5(3)
C28 C27 B1 125.8(3)
C32 C27 B1 119.7(3)
F11 C28 C27 119.9(3)
F11 C28 C29 115.6(3)
C27 C28 C29 124.5(3)
F12 C29 C30 119.6(3)
F12 C29 C28 121.1(3)
C30 C29 C28 119.3(3)
C31 C30 F13 120.0(3)
C31 C30 C29 120.1(3)
F13 C30 C29 119.9(4)
F14 C31 C30 121.1(4)
F14 C31 C32 120.1(4)
C30 C31 C32 118.9(3)
F15 C32 C27 121.6(3)
F15 C32 C31 115.7(3)
C27 C32 C31 122.7(3)
Si2 N1 Si1 168.87(16)
Si2 N1 Zr1 95.29(11)
Si1 N1 Zr1 95.40(11)

loop_
_geom_bond_atom_site_label_1
_geom_bond_atom_site_label_2
_geom_bond_distance
Zr1 N1 2.193(2)
Zr1 C8 2.451(4)
Zr1 C10 2.482(3)
Zr1 C7 2.485(4)
Zr1 C9 2.486(3)
Zr1 C14 2.485(3)
Zr1 C11 2.494(3)
Zr1 C12 2.508(3)
Zr1 C13 2.509(3)
Zr1 C5 2.512(4)
Zr1 C6 2.513(3)
Zr1 H1S 2.09(3)
Zr1 H2S 2.06(3)
Si1 N1 1.662(2)
Si1 C1 1.853(3)
Si1 C2 1.858(3)
Si1 H1S 1.69(3)
Si2 N1 1.661(2)
Si2 C4 1.842(3)
Si2 C3 1.848(3)
Si2 H2S 1.54(4)
B1 C27 1.642(4)
B1 C21 1.639(4)
B1 C15 1.643(4)
B1 H1 1.20(3)
C1 H1A 0.98
C1 H1B 0.98
C1 H1C 0.98
C2 H2A 0.98
C2 H2B 0.98
C2 H2C 0.98
C3 H3A 0.98
C3 H3B 0.98
C3 H3C 0.98
C4 H4A 0.98
C4 H4B 0.98
C4 H4C 0.98
C5 C6 1.348(6)
C5 C9 1.410(9)
C5 H5 1.0
C6 C7 1.307(6)
C6 H6 1.0
C7 C8 1.342(8)
C7 H7 1.0
C8 C9 1.438(10)
C8 H8 1.0
C9 H9 1.0
C10 C11 1.393(5)
C10 C14 1.403(5)
C10 H10 1.0
C11 C12 1.388(5)
C11 H11 1.0
C12 C13 1.412(5)
C12 H12 1.0
C13 C14 1.403(5)
C13 H13 1.0
C14 H14 1.0
C15 C20 1.385(4)
C15 C16 1.391(4)
C16 F1 1.356(4)
C16 C17 1.366(4)
C17 F2 1.343(3)
C17 C18 1.372(4)
C18 F3 1.339(3)
C18 C19 1.374(4)
C19 F4 1.344(4)
C19 C20 1.364(4)
C20 F5 1.358(3)
C21 C26 1.375(4)
C21 C22 1.379(4)
C22 F6 1.358(3)
C22 C23 1.375(5)
C23 C24 1.351(5)
C23 F7 1.350(4)
C24 F8 1.349(4)
C24 C25 1.368(5)
C25 F9 1.339(4)
C25 C26 1.403(4)
C26 F10 1.349(4)
C27 C28 1.365(4)
C27 C32 1.373(4)
C28 F11 1.357(4)
C28 C29 1.371(5)
C29 F12 1.347(4)
C29 C30 1.362(5)
C30 C31 1.344(5)
C30 F13 1.353(4)
C31 F14 1.336(4)
C31 C32 1.419(5)
C32 F15 1.342(4)
